data_1569528
loop_
_publ_author_name
'Leng, Mingwan'
'Koripally, Nandu'
'Huang, Junjie'
'Vriza, Aikaterini'
'Lee, Kyeong Yeon'
'Ji, Xiaozhou'
'Li, Chenxuan'
'Hays, Megan'
'Tu, Qing'
'Dunbar, Kim'
'Xu, Jie'
'Ng, Tse Nga'
'Fang, Lei'

_publ_section_title
;
 Synthesis and exceptional operational durability of polyaniline-inspired
 conductive ladder polymers.
;
_journal_issue 10
_journal_name_full 'Materials horizons'
_journal_page_first 4354
_journal_page_last 4364
_journal_paper_doi 10.1039/d3mh00883e
_journal_volume 10
_journal_year 2023
_chemical_formula_moiety 'Br, 2(C26 H24 N O2), 3.8(C H2 Cl2)'
_chemical_formula_sum 'C55.8 H55.6 Br Cl7.6 N2 O4'
_chemical_formula_weight 1167.55
_space_group_crystal_system triclinic
_space_group_IT_number 2
_space_group_name_Hall '-P 1'
_space_group_name_H-M_alt 'P -1'
_atom_sites_solution_hydrogens geom
_atom_sites_solution_primary dual
_audit_creation_date 2023-02-02
_audit_creation_method
;
Olex2 1.5
(compiled 2022.04.07 svn.rca3783a0 for OlexSys, GUI svn.r6498)
;
_audit_update_record
;
2023-06-09 deposited with the CCDC.	2023-07-05 downloaded from the CCDC.
;
_cell_angle_alpha 91.925(2)
_cell_angle_beta 92.264(2)
_cell_angle_gamma 116.0580(10)
_cell_formula_units_Z 2
_cell_length_a 13.0055(5)
_cell_length_b 13.0942(5)
_cell_length_c 18.4103(7)
_cell_measurement_reflns_used 9878
_cell_measurement_temperature 110.00
_cell_measurement_theta_max 70.062
_cell_measurement_theta_min 2.405
_cell_volume 2809.78(19)
_computing_cell_refinement 'SAINT V8.38A (Bruker, 2018)'
_computing_data_collection 'APEX 4 (Bruker, 2022)'
_computing_data_reduction 'SAINT V8.38A (Bruker, 2018)'
_computing_molecular_graphics 'Olex2 1.5 (Dolomanov et al., 2009)'
_computing_publication_material 'Olex2 1.5 (Dolomanov et al., 2009)'
_computing_structure_refinement 'XL  (Sheldrick, 2008)'
_computing_structure_solution 'SHELXT  (Sheldrick, 2015)'
_diffrn_ambient_temperature 110.00
_diffrn_measured_fraction_theta_full 0.999
_diffrn_measured_fraction_theta_max 0.998
_diffrn_measurement_device_type 'Bruker Venture (PHOTON III)'
_diffrn_measurement_method '\f and \w scans'
_diffrn_radiation_type CuK\a
_diffrn_radiation_wavelength 1.54178
_diffrn_reflns_av_R_equivalents 0.0502
_diffrn_reflns_av_unetI/netI 0.0260
_diffrn_reflns_Laue_measured_fraction_full 0.999
_diffrn_reflns_Laue_measured_fraction_max 0.998
_diffrn_reflns_limit_h_max 15
_diffrn_reflns_limit_h_min -13
_diffrn_reflns_limit_k_max 15
_diffrn_reflns_limit_k_min -15
_diffrn_reflns_limit_l_max 22
_diffrn_reflns_limit_l_min -22
_diffrn_reflns_number 89991
_diffrn_reflns_point_group_measured_fraction_full 0.999
_diffrn_reflns_point_group_measured_fraction_max 0.998
_diffrn_reflns_theta_full 67.679
_diffrn_reflns_theta_max 70.153
_diffrn_reflns_theta_min 2.406
_diffrn_source 'Bruker Venture Cu-IuS'
_diffrn_source_current 1.0
_diffrn_source_power 0.05
_diffrn_source_voltage 50.0
_diffrn_standards_number 0
_exptl_absorpt_coefficient_mu 4.686
_exptl_absorpt_correction_T_max 0.3508
_exptl_absorpt_correction_T_min 0.1360
_exptl_absorpt_correction_type multi-scan
_exptl_absorpt_process_details
;
SADABS-2016/2 (Bruker,2016/2) was used for absorption correction.
wR2(int) was 0.1163 before and 0.0653 after correction.
The Ratio of minimum to maximum transmission is 0.3877.
The \l/2 correction factor is Not present.
;
_exptl_crystal_colour brown
_exptl_crystal_colour_primary brown
_exptl_crystal_density_diffrn 1.380
_exptl_crystal_description block
_exptl_crystal_F_000 1201
_exptl_crystal_size_max 0.445
_exptl_crystal_size_mid 0.192
_exptl_crystal_size_min 0.107
_refine_diff_density_max 2.025
_refine_diff_density_min -0.750
_refine_diff_density_rms 0.108
_refine_ls_extinction_method none
_refine_ls_goodness_of_fit_ref 1.030
_refine_ls_hydrogen_treatment constr
_refine_ls_matrix_type full
_refine_ls_number_parameters 725
_refine_ls_number_reflns 10644
_refine_ls_number_restraints 93
_refine_ls_restrained_S_all 1.034
_refine_ls_R_factor_all 0.0535
_refine_ls_R_factor_gt 0.0523
_refine_ls_shift/su_max 0.002
_refine_ls_shift/su_mean 0.000
_refine_ls_structure_factor_coef Fsqd
_refine_ls_weighting_details 'w=1/[\s^2^(Fo^2^)+(0.0773P)^2^+4.9363P] where P=(Fo^2^+2Fc^2^)/3'
_refine_ls_weighting_scheme calc
_refine_ls_wR_factor_gt 0.1409
_refine_ls_wR_factor_ref 0.1420
_reflns_Friedel_coverage 0.000
_reflns_number_gt 10245
_reflns_number_total 10644
_reflns_threshold_expression 'I > 2\s(I)'
_cod_data_source_file d3mh00883e2.cif
_cod_data_source_block lf_ml2116
_cod_depositor_comments 'Adding full bibliography for 1569527--1569529.cif.'
_cod_original_formula_sum 'C55.80 H55.60 Br Cl7.60 N2 O4'
_cod_database_code 1569528
_shelx_shelxl_version_number 2018/3
_shelx_space_group_comment
;
The symmetry employed for this shelxl refinement is uniquely defined
by the following loop, which should always be used as a source of
symmetry information in preference to the above space-group names.
They are only intended as comments.
;
_shelx_estimated_absorpt_t_max 0.634
_shelx_estimated_absorpt_t_min 0.230
_olex2_refinement_description
;
1. Fixed Uiso
 At 1.2 times of:
  All C(H) groups, All C(H,H) groups, All N(H) groups
 At 1.5 times of:
  All C(H,H,H) groups
2. Restrained distances
 Cl2-Cl3
 2.916 with sigma of 0.03
 Cl2-C1A = Cl3-C1A
 1.771 with sigma of 0.01
 Cl1-Cl4
 2.916 with sigma of 0.03
 Cl1-C1C = Cl4-C1C
 1.771 with sigma of 0.01
3. Uiso/Uaniso restraints and constraints
Cl4T \\sim Cl5T \\sim C6T: within 2A with sigma of 0.01 and sigma for terminal
atoms of 0.02 within 2A
Cl2 \\sim Cl3 \\sim C1A: within 2A with sigma of 0.005 and sigma for terminal
atoms of 0.01 within 2A
Cl1 \\sim Cl4 \\sim C1C: within 2A with sigma of 0.005 and sigma for terminal
atoms of 0.01 within 2A
Uanis(Cl5T) = Uanis(Cl5S)
Uanis(Cl2M) = Uanis(Cl10)
Uanis(C12M) = Uanis(C12S)
4. Rigid body (RIGU) restrains
 Cl4T, Cl5T, C6T
 with sigma for 1-2 distances of 0.01 and sigma for 1-3 distances of 0.01
 Cl2, Cl3, C1A
 with sigma for 1-2 distances of 0.005 and sigma for 1-3 distances of 0.005
 Cl1, Cl4, C1C
 with sigma for 1-2 distances of 0.004 and sigma for 1-3 distances of 0.004
5. Same fragment restrains
{Cl1S, Cl2S, C3S} sigma for 1-2: 0.02, 1-3: 0.04
as in
{Cl4S, Cl5S, C6S}
{Cl1S, Cl2S, C3S} sigma for 1-2: 0.02, 1-3: 0.04
as in
{Cl10, Cl11, C12S}
{Cl1S, Cl2S, C3S} sigma for 1-2: 0.02, 1-3: 0.04
as in
{Cl1M, Cl2M, C12M}
{Cl1S, Cl2S, C3S} sigma for 1-2: 0.02, 1-3: 0.04
as in
{Cl4T, Cl5T, C6T}
6. Others
 Sof(Cl4T)=Sof(Cl5T)=Sof(C6T)=Sof(H6TA)=Sof(H6TB)=1-FVAR(1)
 Sof(Cl4S)=Sof(Cl5S)=Sof(C6S)=Sof(H6SA)=Sof(H6SB)=FVAR(1)
 Sof(Cl1M)=Sof(Cl2M)=Sof(C12M)=Sof(H12I)=Sof(H12J)=1-FVAR(2)
 Sof(Cl10)=Sof(Cl11)=Sof(C12S)=Sof(H12G)=Sof(H12H)=FVAR(2)
 Fixed Sof: Cl1S(0.84) Cl2S(0.84) C3S(0.84) H3SA(0.84) H3SB(0.84) Cl7S(0.81)
 Cl8S(0.81) C9S(0.81) H9SA(0.81) H9SB(0.81) Cl1(0.08) Cl4(0.08) C1C(0.08)
 H1CA(0.08) H1CB(0.08) Cl2(0.07) Cl3(0.07) C1A(0.07) H1AA(0.07) H1AB(0.07)
7.a Free rotating group:
 Cl1(Cl4,C1C), Cl2(Cl3,C1A,Cl4T,Cl5T,C6T)
7.b Secondary CH2 refined with riding coordinates:
 C3S(H3SA,H3SB), C6S(H6SA,H6SB), C9S(H9SA,H9SB), C12S(H12G,H12H), C1C(H1CA,
 H1CB), C12M(H12I,H12J), C1A(H1AA,H1AB), C6T(H6TA,H6TB)
7.c Aromatic/amide H refined with riding coordinates:
 N1(H1), C1(H1A), C7(H7), C10(H10), C14(H14), C15(H15), C17(H17), C18(H18),
 C21(H21), C22(H22), C24(H24), C25(H25), N1B(H1B), C1B(H1BA), C7B(H7B),
 C10B(H10B), C14B(H14B), C15B(H15B), C17B(H17B), C18B(H18B), C21B(H21B),
 C22B(H22B), C24B(H24B), C25B(H25B)
7.d Idealised Me refined as rotating group:
 C11(H11A,H11B,H11C), C12(H12A,H12B,H12C), C19(H19A,H19B,H19C), C26(H26A,H26B,
 H26C), C11B(H11D,H11E,H11F), C12B(H12D,H12E,H12F), C19B(H19D,H19E,H19F),
 C26B(H26D,H26E,H26F)
;
_olex2_submission_original_sample_id LFB_ML_230201_V_2116
_olex2_submission_special_instructions 'No special instructions were received'

loop_
_space_group_symop_operation_xyz
'x, y, z'
'-x, -y, -z'

loop_
_atom_site_label
_atom_site_type_symbol
_atom_site_fract_x
_atom_site_fract_y
_atom_site_fract_z
_atom_site_U_iso_or_equiv
_atom_site_adp_type
_atom_site_occupancy
_atom_site_site_symmetry_order
_atom_site_calc_flag
_atom_site_refinement_flags_posn
_atom_site_refinement_flags_adp
_atom_site_refinement_flags_occupancy
_atom_site_disorder_assembly
_atom_site_disorder_group
Br1 Br 1.07900(2) 0.39717(2) 0.74608(2) 0.02795(10) Uani 1 1 d . . . . .
O1 O 1.11043(17) 0.85929(15) 0.83837(9) 0.0256(4) Uani 1 1 d . . . . .
O2 O 1.11391(19) 1.00738(15) 0.74831(10) 0.0293(4) Uani 1 1 d . . . . .
N1 N 1.02596(18) 0.57605(17) 0.64279(11) 0.0191(4) Uani 1 1 d . . . . .
H1 H 1.022010 0.527722 0.675900 0.023 Uiso 1 1 calc R U . . .
C1 C 0.9983(2) 0.4288(2) 0.55426(13) 0.0190(5) Uani 1 1 d . . . . .
H1A H 0.997107 0.381526 0.592574 0.023 Uiso 1 1 calc R U . . .
C2 C 1.0129(2) 0.5403(2) 0.57176(13) 0.0170(4) Uani 1 1 d . . . . .
C3 C 1.01424(19) 0.61338(19) 0.51640(13) 0.0162(4) Uani 1 1 d . . . . .
C4 C 1.0229(2) 0.73259(19) 0.53397(12) 0.0162(4) Uani 1 1 d . . . . .
C5 C 1.0469(2) 0.7633(2) 0.61612(13) 0.0174(5) Uani 1 1 d . . . . .
C6 C 1.0453(2) 0.6852(2) 0.66596(13) 0.0176(5) Uani 1 1 d . . . . .
C7 C 1.0649(2) 0.7137(2) 0.74135(13) 0.0203(5) Uani 1 1 d . . . . .
H7 H 1.062347 0.658291 0.774199 0.024 Uiso 1 1 calc R U . . .
C8 C 1.0874(2) 0.8212(2) 0.76728(13) 0.0210(5) Uani 1 1 d . . . . .
C9 C 1.0901(2) 0.9025(2) 0.71748(14) 0.0222(5) Uani 1 1 d . . . . .
C10 C 1.0708(2) 0.8728(2) 0.64384(13) 0.0220(5) Uani 1 1 d . . . . .
H10 H 1.073758 0.928335 0.610972 0.026 Uiso 1 1 calc R U . . .
C11 C 1.1213(3) 0.7834(2) 0.88848(14) 0.0284(6) Uani 1 1 d . . . . .
H11A H 1.179190 0.759932 0.872702 0.043 Uiso 1 1 calc R U . . .
H11B H 1.047417 0.716142 0.890120 0.043 Uiso 1 1 calc R U . . .
H11C H 1.144740 0.821983 0.937042 0.043 Uiso 1 1 calc R U . . .
C12 C 1.1189(3) 1.0928(2) 0.69987(16) 0.0368(7) Uani 1 1 d . . . . .
H12A H 1.180964 1.107987 0.667109 0.055 Uiso 1 1 calc R U . . .
H12B H 1.133354 1.162974 0.728249 0.055 Uiso 1 1 calc R U . . .
H12C H 1.045805 1.065854 0.671181 0.055 Uiso 1 1 calc R U . . .
C13 C 1.1205(2) 0.81828(19) 0.49092(13) 0.0175(5) Uani 1 1 d . . . . .
C14 C 1.2333(2) 0.8704(2) 0.52094(15) 0.0247(5) Uani 1 1 d . . . . .
H14 H 1.249582 0.855829 0.569189 0.030 Uiso 1 1 calc R U . . .
C15 C 1.3217(2) 0.9432(2) 0.48099(18) 0.0339(6) Uani 1 1 d . . . . .
H15 H 1.397454 0.978148 0.502805 0.041 Uiso 1 1 calc R U . . .
C16 C 1.3027(3) 0.9667(3) 0.40988(19) 0.0372(7) Uani 1 1 d . . . . .
C17 C 1.1909(3) 0.9129(2) 0.37973(16) 0.0313(6) Uani 1 1 d . . . . .
H17 H 1.175248 0.925928 0.330968 0.038 Uiso 1 1 calc R U . . .
C18 C 1.1011(2) 0.8403(2) 0.41941(14) 0.0215(5) Uani 1 1 d . . . . .
H18 H 1.025456 0.805178 0.397388 0.026 Uiso 1 1 calc R U . . .
C19 C 1.3994(3) 1.0471(4) 0.3669(3) 0.0618(11) Uani 1 1 d . . . . .
H19A H 1.383124 1.022778 0.315039 0.093 Uiso 1 1 calc R U . . .
H19B H 1.471369 1.046042 0.383721 0.093 Uiso 1 1 calc R U . . .
H19C H 1.406419 1.124412 0.373926 0.093 Uiso 1 1 calc R U . . .
C20 C 0.9062(2) 0.7318(2) 0.51217(12) 0.0162(4) Uani 1 1 d . . . . .
C21 C 0.8979(2) 0.8335(2) 0.50519(14) 0.0214(5) Uani 1 1 d . . . . .
H21 H 0.965303 0.903601 0.511695 0.026 Uiso 1 1 calc R U . . .
C22 C 0.7934(2) 0.8349(2) 0.48895(15) 0.0266(5) Uani 1 1 d . . . . .
H22 H 0.790428 0.905710 0.484990 0.032 Uiso 1 1 calc R U . . .
C23 C 0.6929(2) 0.7340(3) 0.47838(15) 0.0301(6) Uani 1 1 d . . . . .
C24 C 0.7008(2) 0.6324(3) 0.48512(17) 0.0327(6) Uani 1 1 d . . . . .
H24 H 0.633414 0.562421 0.477924 0.039 Uiso 1 1 calc R U . . .
C25 C 0.8055(2) 0.6308(2) 0.50222(15) 0.0249(5) Uani 1 1 d . . . . .
H25 H 0.808214 0.559981 0.507140 0.030 Uiso 1 1 calc R U . . .
C26 C 0.5792(3) 0.7346(3) 0.4596(2) 0.0486(9) Uani 1 1 d . . . . .
H26A H 0.527298 0.701290 0.498548 0.073 Uiso 1 1 calc R U . . .
H26B H 0.545509 0.689700 0.413752 0.073 Uiso 1 1 calc R U . . .
H26C H 0.590825 0.813076 0.454254 0.073 Uiso 1 1 calc R U . . .
O1B O 0.62346(17) 0.3367(2) 0.66438(10) 0.0341(5) Uani 1 1 d . . . . .
O2B O 0.48422(16) 0.36680(18) 0.74956(10) 0.0311(4) Uani 1 1 d . . . . .
N1B N 0.91943(17) 0.45821(17) 0.85742(11) 0.0171(4) Uani 1 1 d . . . . .
H1B H 0.966914 0.457656 0.824830 0.020 Uiso 1 1 calc R U . . .
C1B C 1.06947(19) 0.49281(19) 0.94684(13) 0.0159(4) Uani 1 1 d . . . . .
H1BA H 1.115568 0.488447 0.909223 0.019 Uiso 1 1 calc R U . . .
C2B C 0.95799(19) 0.48044(18) 0.92822(12) 0.0149(4) Uani 1 1 d . . . . .
C3B C 0.88697(19) 0.48905(18) 0.98222(12) 0.0143(4) Uani 1 1 d . . . . .
C4B C 0.76884(18) 0.48472(18) 0.96222(12) 0.0147(4) Uani 1 1 d . . . . .
C5B C 0.7341(2) 0.44827(19) 0.88133(13) 0.0165(4) Uani 1 1 d . . . . .
C6B C 0.8087(2) 0.43624(19) 0.83361(13) 0.0169(4) Uani 1 1 d . . . . .
C7B C 0.7751(2) 0.3997(2) 0.76018(13) 0.0219(5) Uani 1 1 d . . . . .
H7B H 0.827610 0.391462 0.728826 0.026 Uiso 1 1 calc R U . . .
C8B C 0.6663(2) 0.3759(2) 0.73386(14) 0.0236(5) Uani 1 1 d . . . . .
C9B C 0.5896(2) 0.3908(2) 0.78100(14) 0.0229(5) Uani 1 1 d . . . . .
C10B C 0.6248(2) 0.4265(2) 0.85302(13) 0.0199(5) Uani 1 1 d . . . . .
H10B H 0.573051 0.436458 0.884213 0.024 Uiso 1 1 calc R U . . .
C11B C 0.7009(3) 0.3254(3) 0.61532(16) 0.0399(8) Uani 1 1 d . . . . .
H11D H 0.728300 0.271878 0.633860 0.060 Uiso 1 1 calc R U . . .
H11E H 0.766279 0.399822 0.611193 0.060 Uiso 1 1 calc R U . . .
H11F H 0.661205 0.296751 0.567301 0.060 Uiso 1 1 calc R U . . .
C12B C 0.4088(2) 0.3918(3) 0.79293(16) 0.0349(7) Uani 1 1 d . . . . .
H12D H 0.391878 0.345918 0.835735 0.052 Uiso 1 1 calc R U . . .
H12E H 0.337378 0.373987 0.764168 0.052 Uiso 1 1 calc R U . . .
H12F H 0.445407 0.472837 0.808685 0.052 Uiso 1 1 calc R U . . .
C13B C 0.78403(18) 0.60736(18) 0.97822(12) 0.0145(4) Uani 1 1 d . . . . .
C14B C 0.8130(2) 0.6850(2) 0.92371(13) 0.0187(5) Uani 1 1 d . . . . .
H14B H 0.817329 0.660445 0.875264 0.022 Uiso 1 1 calc R U . . .
C15B C 0.8358(2) 0.7979(2) 0.93919(14) 0.0220(5) Uani 1 1 d . . . . .
H15B H 0.856532 0.849406 0.901234 0.026 Uiso 1 1 calc R U . . .
C16B C 0.8287(2) 0.8367(2) 1.00895(14) 0.0223(5) Uani 1 1 d . . . . .
C17B C 0.8004(2) 0.7592(2) 1.06363(13) 0.0222(5) Uani 1 1 d . . . . .
H17B H 0.795670 0.783869 1.111959 0.027 Uiso 1 1 calc R U . . .
C18B C 0.7792(2) 0.6472(2) 1.04884(13) 0.0194(5) Uani 1 1 d . . . . .
H18B H 0.761020 0.596546 1.087241 0.023 Uiso 1 1 calc R U . . .
C19B C 0.8490(3) 0.9578(2) 1.02605(16) 0.0312(6) Uani 1 1 d . . . . .
H19D H 0.886783 0.983261 1.074844 0.047 Uiso 1 1 calc R U . . .
H19E H 0.775462 0.961778 1.024243 0.047 Uiso 1 1 calc R U . . .
H19F H 0.898061 1.007153 0.990151 0.047 Uiso 1 1 calc R U . . .
C20B C 0.67584(19) 0.39607(19) 1.00665(12) 0.0165(4) Uani 1 1 d . . . . .
C21B C 0.5807(2) 0.4091(2) 1.02823(14) 0.0221(5) Uani 1 1 d . . . . .
H21B H 0.574862 0.477322 1.018843 0.027 Uiso 1 1 calc R U . . .
C22B C 0.4940(2) 0.3236(2) 1.06342(16) 0.0292(6) Uani 1 1 d . . . . .
H22B H 0.429755 0.334395 1.077457 0.035 Uiso 1 1 calc R U . . .
C23B C 0.4999(2) 0.2232(2) 1.07827(16) 0.0319(6) Uani 1 1 d . . . . .
C24B C 0.5940(2) 0.2095(2) 1.05567(17) 0.0311(6) Uani 1 1 d . . . . .
H24B H 0.599156 0.140815 1.064526 0.037 Uiso 1 1 calc R U . . .
C25B C 0.6806(2) 0.2943(2) 1.02038(14) 0.0229(5) Uani 1 1 d . . . . .
H25B H 0.743944 0.282627 1.005438 0.027 Uiso 1 1 calc R U . . .
C26B C 0.4073(3) 0.1306(3) 1.1176(2) 0.0496(9) Uani 1 1 d . . . . .
H26D H 0.440930 0.116573 1.162455 0.074 Uiso 1 1 calc R U . . .
H26E H 0.372708 0.060519 1.086119 0.074 Uiso 1 1 calc R U . . .
H26F H 0.348179 0.154658 1.129587 0.074 Uiso 1 1 calc R U . . .
Cl1S Cl 0.78546(9) 0.17132(8) 0.88049(8) 0.0591(3) Uani 0.84 1 d D . P A 1
Cl2S Cl 0.93308(12) 0.07117(10) 0.83321(7) 0.0445(3) Uani 0.84 1 d D . P A 1
C3S C 0.9243(3) 0.1874(3) 0.8817(2) 0.0411(9) Uani 0.84 1 d D . P A 1
H3SA H 0.953638 0.192392 0.932825 0.049 Uiso 0.84 1 calc R U P A 1
H3SB H 0.973255 0.259336 0.859529 0.049 Uiso 0.84 1 calc R U P A 1
Cl4S Cl 0.38538(13) -0.03973(15) 0.76279(9) 0.0610(5) Uani 0.663(4) 1 d D . P B 1
Cl5S Cl 0.4539(4) 0.1192(6) 0.89245(15) 0.0614(5) Uani 0.663(4) 1 d D . P B 1
C6S C 0.3831(6) 0.0856(5) 0.8043(4) 0.0569(18) Uani 0.663(4) 1 d D . P B 1
H6SA H 0.421292 0.150521 0.773325 0.068 Uiso 0.663(4) 1 calc R U P B 1
H6SB H 0.302684 0.072752 0.808034 0.068 Uiso 0.663(4) 1 calc R U P B 1
Cl7S Cl 0.79162(15) -0.17389(15) 0.73878(7) 0.0762(4) Uani 0.81 1 d . . P C 1
Cl8S Cl 0.62353(12) -0.39666(13) 0.67227(9) 0.0772(4) Uani 0.81 1 d . . P C 1
C9S C 0.7613(5) -0.2851(6) 0.6765(3) 0.0752(19) Uani 0.81 1 d . . P C 1
H9SA H 0.816224 -0.317101 0.686944 0.090 Uiso 0.81 1 calc R U P C 1
H9SB H 0.776035 -0.254027 0.627697 0.090 Uiso 0.81 1 calc R U P C 1
Cl10 Cl 0.31545(14) -0.33210(14) 0.59307(9) 0.0489(3) Uani 0.781(3) 1 d D . P D 1
Cl11 Cl 0.36898(19) -0.32291(16) 0.74972(9) 0.0936(7) Uani 0.781(3) 1 d D . P D 1
C12S C 0.3368(4) -0.4050(4) 0.6669(3) 0.0546(12) Uani 0.781(3) 1 d D . P D 1
H12G H 0.266658 -0.476918 0.671108 0.066 Uiso 0.781(3) 1 calc R U P D 1
H12H H 0.400472 -0.424722 0.657239 0.066 Uiso 0.781(3) 1 calc R U P D 1
Cl1 Cl 0.5935(18) -0.296(2) 0.7612(12) 0.115(5) Uani 0.08 1 d DG U P E 2
Cl4 Cl 0.7577(15) -0.3703(14) 0.7047(7) 0.075(4) Uani 0.08 1 d DG U P E 2
C1C C 0.736(2) -0.2520(13) 0.734(4) 0.101(7) Uani 0.08 1 d DG U P E 2
H1CA H 0.750055 -0.199590 0.694189 0.122 Uiso 0.08 1 calc R U P E 2
H1CB H 0.790814 -0.210210 0.775696 0.122 Uiso 0.08 1 calc R U P E 2
Cl1M Cl 0.3476(5) -0.2132(7) 0.7288(4) 0.092(3) Uani 0.219(3) 1 d D . P D 2
Cl2M Cl 0.3270(6) -0.3573(6) 0.6050(4) 0.0489(3) Uani 0.219(3) 1 d D . P D 2
C12M C 0.3514(16) -0.3405(13) 0.6989(8) 0.0546(12) Uani 0.219(3) 1 d D . P D 2
H12I H 0.427101 -0.337368 0.712761 0.066 Uiso 0.219(3) 1 calc R U P D 2
H12J H 0.291765 -0.405877 0.721926 0.066 Uiso 0.219(3) 1 calc R U P D 2
Cl2 Cl 0.7155(6) 0.1199(10) 0.8159(5) 0.107(6) Uani 0.07 1 d DG U P F 2
Cl3 Cl 0.8915(10) 0.0396(16) 0.8068(8) 0.065(5) Uani 0.07 1 d DG U P F 2
C1A C 0.8652(6) 0.1603(14) 0.8184(7) 0.083(7) Uani 0.07 1 d DG U P F 2
H1AA H 0.900035 0.212630 0.779244 0.099 Uiso 0.07 1 calc R U P F 2
H1AB H 0.901346 0.201203 0.865626 0.099 Uiso 0.07 1 calc R U P F 2
Cl4T Cl 0.4189(4) 0.0960(4) 0.7221(3) 0.0992(16) Uani 0.337(4) 1 d DG U P B 2
Cl5T Cl 0.4611(9) 0.1232(14) 0.8768(3) 0.0614(5) Uani 0.337(4) 1 d DG U P B 2
C6T C 0.3699(6) 0.0391(9) 0.8043(4) 0.093(7) Uani 0.337(4) 1 d DG U P B 2
H6TA H 0.364650 -0.038643 0.804976 0.112 Uiso 0.337(4) 1 calc R U P B 2
H6TB H 0.292078 0.033267 0.809742 0.112 Uiso 0.337(4) 1 calc R U P B 2

loop_
_atom_site_aniso_label
_atom_site_aniso_U_11
_atom_site_aniso_U_22
_atom_site_aniso_U_33
_atom_site_aniso_U_23
_atom_site_aniso_U_13
_atom_site_aniso_U_12
Br1 0.04108(18) 0.03747(17) 0.01802(15) 0.00842(11) 0.00889(11) 0.02793(14)
O1 0.0466(11) 0.0211(9) 0.0136(8) -0.0034(7) -0.0047(7) 0.0198(8)
O2 0.0550(12) 0.0176(9) 0.0185(9) -0.0039(7) -0.0055(8) 0.0198(9)
N1 0.0295(11) 0.0154(9) 0.0139(9) 0.0003(7) -0.0012(8) 0.0115(8)
C1 0.0257(12) 0.0168(11) 0.0154(11) 0.0004(8) -0.0021(9) 0.0106(9)
C2 0.0193(11) 0.0166(11) 0.0149(11) -0.0007(9) -0.0017(8) 0.0081(9)
C3 0.0178(11) 0.0142(10) 0.0164(11) -0.0009(8) -0.0022(8) 0.0073(9)
C4 0.0194(11) 0.0147(11) 0.0152(11) -0.0010(8) -0.0020(8) 0.0084(9)
C5 0.0211(11) 0.0167(11) 0.0154(11) -0.0018(9) -0.0032(9) 0.0098(9)
C6 0.0208(11) 0.0154(11) 0.0168(11) -0.0021(9) -0.0015(9) 0.0088(9)
C7 0.0282(12) 0.0187(11) 0.0158(11) -0.0003(9) -0.0023(9) 0.0126(10)
C8 0.0292(13) 0.0209(12) 0.0150(11) -0.0029(9) -0.0027(9) 0.0134(10)
C9 0.0315(13) 0.0174(11) 0.0198(12) -0.0031(9) -0.0040(10) 0.0134(10)
C10 0.0319(13) 0.0195(12) 0.0175(12) -0.0004(9) -0.0033(10) 0.0145(10)
C11 0.0504(17) 0.0253(13) 0.0149(12) -0.0027(10) -0.0061(11) 0.0224(12)
C12 0.071(2) 0.0207(13) 0.0243(14) -0.0009(11) -0.0040(13) 0.0256(14)
C13 0.0189(11) 0.0130(10) 0.0217(12) -0.0011(9) 0.0019(9) 0.0081(9)
C14 0.0217(12) 0.0220(12) 0.0318(14) -0.0030(10) -0.0021(10) 0.0116(10)
C15 0.0186(13) 0.0294(14) 0.0522(19) -0.0028(13) 0.0043(12) 0.0093(11)
C16 0.0308(15) 0.0303(15) 0.0493(19) 0.0044(13) 0.0174(13) 0.0111(12)
C17 0.0376(15) 0.0281(14) 0.0291(14) 0.0070(11) 0.0127(12) 0.0141(12)
C18 0.0257(12) 0.0180(11) 0.0217(12) 0.0015(9) 0.0036(10) 0.0103(10)
C19 0.040(2) 0.060(2) 0.074(3) 0.017(2) 0.0301(19) 0.0079(18)
C20 0.0189(11) 0.0190(11) 0.0116(10) -0.0001(8) -0.0011(8) 0.0093(9)
C21 0.0215(12) 0.0188(12) 0.0242(12) -0.0004(9) -0.0008(9) 0.0095(10)
C22 0.0299(14) 0.0281(13) 0.0287(13) -0.0003(10) -0.0014(11) 0.0194(11)
C23 0.0235(13) 0.0408(16) 0.0289(14) -0.0080(12) -0.0066(11) 0.0181(12)
C24 0.0221(13) 0.0302(14) 0.0397(16) -0.0077(12) -0.0071(11) 0.0072(11)
C25 0.0245(13) 0.0192(12) 0.0289(13) -0.0024(10) -0.0040(10) 0.0083(10)
C26 0.0297(16) 0.059(2) 0.062(2) -0.0144(18) -0.0155(15) 0.0273(16)
O1B 0.0276(10) 0.0586(13) 0.0200(9) -0.0181(9) -0.0111(8) 0.0249(10)
O2B 0.0189(9) 0.0501(12) 0.0249(10) -0.0104(8) -0.0080(7) 0.0174(9)
N1B 0.0160(9) 0.0206(10) 0.0153(9) -0.0018(7) -0.0005(7) 0.0090(8)
C1B 0.0156(11) 0.0151(10) 0.0169(11) -0.0008(8) 0.0013(8) 0.0067(9)
C2B 0.0156(10) 0.0117(10) 0.0162(10) 0.0000(8) -0.0006(8) 0.0050(8)
C3B 0.0137(10) 0.0105(10) 0.0186(11) 0.0001(8) -0.0004(8) 0.0053(8)
C4B 0.0132(10) 0.0137(10) 0.0164(11) -0.0009(8) -0.0007(8) 0.0053(8)
C5B 0.0179(11) 0.0135(10) 0.0172(11) -0.0016(8) -0.0019(9) 0.0064(9)
C6B 0.0169(11) 0.0162(10) 0.0174(11) -0.0016(8) -0.0029(9) 0.0075(9)
C7B 0.0221(12) 0.0269(13) 0.0187(12) -0.0053(10) -0.0024(9) 0.0133(10)
C8B 0.0227(12) 0.0292(13) 0.0180(12) -0.0079(10) -0.0064(9) 0.0119(10)
C9B 0.0179(11) 0.0270(13) 0.0230(13) -0.0039(10) -0.0042(9) 0.0099(10)
C10B 0.0166(11) 0.0226(12) 0.0205(12) -0.0027(9) -0.0005(9) 0.0091(9)
C11B 0.0373(16) 0.072(2) 0.0202(13) -0.0189(14) -0.0110(12) 0.0354(16)
C12B 0.0187(13) 0.0578(19) 0.0301(15) -0.0050(13) -0.0035(11) 0.0195(13)
C13B 0.0118(10) 0.0140(10) 0.0178(11) -0.0005(8) -0.0006(8) 0.0060(8)
C14B 0.0198(11) 0.0201(11) 0.0162(11) -0.0006(9) 0.0003(9) 0.0091(9)
C15B 0.0258(12) 0.0171(11) 0.0227(12) 0.0044(9) 0.0023(10) 0.0089(10)
C16B 0.0232(12) 0.0178(12) 0.0255(13) -0.0012(9) -0.0003(10) 0.0090(10)
C17B 0.0267(12) 0.0228(12) 0.0175(11) -0.0037(9) 0.0016(9) 0.0115(10)
C18B 0.0217(11) 0.0202(11) 0.0170(11) 0.0020(9) 0.0024(9) 0.0097(9)
C19B 0.0402(16) 0.0191(13) 0.0343(15) -0.0034(11) 0.0015(12) 0.0136(11)
C20B 0.0144(10) 0.0163(11) 0.0158(11) 0.0005(8) -0.0029(8) 0.0043(9)
C21B 0.0174(11) 0.0223(12) 0.0260(13) 0.0040(10) 0.0009(9) 0.0081(10)
C22B 0.0167(12) 0.0349(15) 0.0329(14) 0.0087(11) 0.0039(10) 0.0080(11)
C23B 0.0188(12) 0.0320(14) 0.0355(15) 0.0145(12) -0.0008(11) 0.0019(11)
C24B 0.0240(13) 0.0216(13) 0.0428(16) 0.0123(11) -0.0037(11) 0.0053(11)
C25B 0.0178(11) 0.0208(12) 0.0288(13) 0.0035(10) -0.0029(10) 0.0075(10)
C26B 0.0257(15) 0.048(2) 0.062(2) 0.0312(17) 0.0072(15) 0.0016(14)
Cl1S 0.0435(5) 0.0277(4) 0.1049(10) 0.0063(5) 0.0224(6) 0.0131(4)
Cl2S 0.0678(7) 0.0344(5) 0.0386(7) 0.0069(4) 0.0152(5) 0.0280(5)
C3S 0.038(2) 0.0159(15) 0.062(3) 0.0103(15) -0.0010(17) 0.0051(14)
Cl4S 0.0498(8) 0.0709(10) 0.0618(10) -0.0126(7) 0.0048(6) 0.0270(7)
Cl5S 0.0625(9) 0.0521(8) 0.0549(12) 0.0034(17) -0.0062(12) 0.0127(8)
C6S 0.048(3) 0.034(3) 0.075(5) 0.000(3) -0.014(3) 0.007(3)
Cl7S 0.0890(10) 0.0960(11) 0.0423(6) -0.0156(7) -0.0059(6) 0.0419(9)
Cl8S 0.0578(8) 0.0728(9) 0.0846(10) 0.0333(8) 0.0195(7) 0.0107(6)
C9S 0.054(3) 0.093(4) 0.056(3) -0.021(3) 0.022(2) 0.012(3)
Cl10 0.0469(6) 0.0377(8) 0.0569(8) 0.0121(6) -0.0052(5) 0.0139(5)
Cl11 0.1192(15) 0.0803(12) 0.0587(10) -0.0184(8) -0.0203(9) 0.0268(10)
C12S 0.044(2) 0.043(3) 0.071(3) 0.000(2) 0.003(2) 0.015(2)
Cl1 0.134(13) 0.111(11) 0.088(10) 0.012(9) 0.006(9) 0.043(10)
Cl4 0.121(11) 0.078(8) 0.045(6) 0.032(6) 0.021(6) 0.057(8)
C1C 0.134(13) 0.096(11) 0.067(10) 0.026(9) 0.011(10) 0.043(10)
Cl1M 0.047(3) 0.125(6) 0.085(4) -0.026(4) 0.012(3) 0.023(3)
Cl2M 0.0469(6) 0.0377(8) 0.0569(8) 0.0121(6) -0.0052(5) 0.0139(5)
C12M 0.044(2) 0.043(3) 0.071(3) 0.000(2) 0.003(2) 0.015(2)
Cl2 0.140(15) 0.112(13) 0.091(11) 0.019(10) 0.022(10) 0.075(12)
Cl3 0.126(14) 0.079(11) 0.027(7) 0.013(7) 0.012(7) 0.077(11)
C1A 0.131(15) 0.092(13) 0.062(10) 0.015(10) 0.016(10) 0.081(12)
Cl4T 0.103(3) 0.099(3) 0.100(3) 0.013(2) 0.022(3) 0.045(3)
Cl5T 0.0625(9) 0.0521(8) 0.0549(12) 0.0034(17) -0.0062(12) 0.0127(8)
C6T 0.089(10) 0.069(11) 0.079(9) 0.002(9) -0.028(8) 0.000(9)

loop_
_atom_type_symbol
_atom_type_description
_atom_type_scat_dispersion_real
_atom_type_scat_dispersion_imag
_atom_type_scat_source
C C 0.0181 0.0091 'International Tables Vol C Tables 4.2.6.8 and 6.1.1.4'
H H 0.0000 0.0000 'International Tables Vol C Tables 4.2.6.8 and 6.1.1.4'
Br Br -0.6763 1.2805 'International Tables Vol C Tables 4.2.6.8 and 6.1.1.4'
Cl Cl 0.3639 0.7018 'International Tables Vol C Tables 4.2.6.8 and 6.1.1.4'
N N 0.0311 0.0180 'International Tables Vol C Tables 4.2.6.8 and 6.1.1.4'
O O 0.0492 0.0322 'International Tables Vol C Tables 4.2.6.8 and 6.1.1.4'

loop_
_exptl_crystal_face_index_h
_exptl_crystal_face_index_k
_exptl_crystal_face_index_l
_exptl_crystal_face_perp_dist
0.00 1.00 0.00 0.0320
0.00 -1.00 0.00 0.0530
1.00 0.00 0.00 0.1910
1.00 -1.00 0.00 0.1920
-1.00 1.00 0.00 0.1580
-1.00 0.00 0.00 0.1750
0.00 0.00 1.00 0.0550
0.00 0.00 -1.00 0.0940

loop_
_geom_angle_atom_site_label_1
_geom_angle_atom_site_label_2
_geom_angle_atom_site_label_3
_geom_angle
_geom_angle_site_symmetry_1
_geom_angle_site_symmetry_3
_geom_angle_publ_flag
C8 O1 C11 116.46(19) . . ?
C9 O2 C12 117.0(2) . . ?
C2 N1 H1 118.4 . . ?
C2 N1 C6 123.2(2) . . ?
C6 N1 H1 118.4 . . ?
C2 C1 H1A 119.0 . . ?
C3 C1 H1A 119.0 2_766 . ?
C3 C1 C2 122.0(2) 2_766 . ?
N1 C2 C1 118.4(2) . . ?
N1 C2 C3 120.6(2) . . ?
C1 C2 C3 120.9(2) . . ?
C1 C3 C2 117.1(2) 2_766 . ?
C1 C3 C4 120.8(2) 2_766 . ?
C2 C3 C4 122.0(2) . . ?
C3 C4 C13 107.90(18) . . ?
C3 C4 C20 108.76(18) . . ?
C5 C4 C3 110.45(18) . . ?
C5 C4 C13 110.77(19) . . ?
C5 C4 C20 107.43(18) . . ?
C13 C4 C20 111.52(19) . . ?
C6 C5 C4 122.3(2) . . ?
C6 C5 C10 117.2(2) . . ?
C10 C5 C4 120.5(2) . . ?
N1 C6 C5 120.8(2) . . ?
N1 C6 C7 117.3(2) . . ?
C5 C6 C7 121.8(2) . . ?
C6 C7 H7 120.0 . . ?
C8 C7 C6 120.0(2) . . ?
C8 C7 H7 120.0 . . ?
O1 C8 C7 125.3(2) . . ?
O1 C8 C9 115.4(2) . . ?
C7 C8 C9 119.3(2) . . ?
O2 C9 C8 115.0(2) . . ?
O2 C9 C10 125.2(2) . . ?
C10 C9 C8 119.8(2) . . ?
C5 C10 H10 119.0 . . ?
C9 C10 C5 122.0(2) . . ?
C9 C10 H10 119.0 . . ?
O1 C11 H11A 109.5 . . ?
O1 C11 H11B 109.5 . . ?
O1 C11 H11C 109.5 . . ?
H11A C11 H11B 109.5 . . ?
H11A C11 H11C 109.5 . . ?
H11B C11 H11C 109.5 . . ?
O2 C12 H12A 109.5 . . ?
O2 C12 H12B 109.5 . . ?
O2 C12 H12C 109.5 . . ?
H12A C12 H12B 109.5 . . ?
H12A C12 H12C 109.5 . . ?
H12B C12 H12C 109.5 . . ?
C14 C13 C4 120.7(2) . . ?
C18 C13 C4 121.5(2) . . ?
C18 C13 C14 117.6(2) . . ?
C13 C14 H14 119.7 . . ?
C15 C14 C13 120.7(3) . . ?
C15 C14 H14 119.7 . . ?
C14 C15 H15 119.0 . . ?
C14 C15 C16 122.0(3) . . ?
C16 C15 H15 119.0 . . ?
C15 C16 C19 121.7(3) . . ?
C17 C16 C15 117.2(3) . . ?
C17 C16 C19 121.1(3) . . ?
C16 C17 H17 119.3 . . ?
C16 C17 C18 121.4(3) . . ?
C18 C17 H17 119.3 . . ?
C13 C18 H18 119.5 . . ?
C17 C18 C13 121.1(2) . . ?
C17 C18 H18 119.5 . . ?
C16 C19 H19A 109.5 . . ?
C16 C19 H19B 109.5 . . ?
C16 C19 H19C 109.5 . . ?
H19A C19 H19B 109.5 . . ?
H19A C19 H19C 109.5 . . ?
H19B C19 H19C 109.5 . . ?
C21 C20 C4 120.6(2) . . ?
C21 C20 C25 117.6(2) . . ?
C25 C20 C4 121.8(2) . . ?
C20 C21 H21 119.2 . . ?
C22 C21 C20 121.5(2) . . ?
C22 C21 H21 119.2 . . ?
C21 C22 H22 119.5 . . ?
C21 C22 C23 121.0(2) . . ?
C23 C22 H22 119.5 . . ?
C22 C23 C26 121.4(3) . . ?
C24 C23 C22 117.7(2) . . ?
C24 C23 C26 120.9(3) . . ?
C23 C24 H24 119.3 . . ?
C23 C24 C25 121.5(3) . . ?
C25 C24 H24 119.3 . . ?
C20 C25 C24 120.7(2) . . ?
C20 C25 H25 119.6 . . ?
C24 C25 H25 119.6 . . ?
C23 C26 H26A 109.5 . . ?
C23 C26 H26B 109.5 . . ?
C23 C26 H26C 109.5 . . ?
H26A C26 H26B 109.5 . . ?
H26A C26 H26C 109.5 . . ?
H26B C26 H26C 109.5 . . ?
C8B O1B C11B 116.5(2) . . ?
C9B O2B C12B 116.8(2) . . ?
C2B N1B H1B 118.4 . . ?
C2B N1B C6B 123.3(2) . . ?
C6B N1B H1B 118.4 . . ?
C2B C1B H1BA 119.1 . . ?
C3B C1B H1BA 119.1 2_767 . ?
C3B C1B C2B 121.8(2) 2_767 . ?
N1B C2B C1B 118.4(2) . . ?
N1B C2B C3B 120.4(2) . . ?
C1B C2B C3B 121.2(2) . . ?
C1B C3B C2B 117.0(2) 2_767 . ?
C1B C3B C4B 121.2(2) 2_767 . ?
C2B C3B C4B 121.7(2) . . ?
C3B C4B C13B 105.25(17) . . ?
C3B C4B C20B 110.36(18) . . ?
C5B C4B C3B 110.54(18) . . ?
C5B C4B C13B 110.51(18) . . ?
C5B C4B C20B 107.22(17) . . ?
C20B C4B C13B 113.00(18) . . ?
C6B C5B C4B 122.2(2) . . ?
C6B C5B C10B 117.4(2) . . ?
C10B C5B C4B 120.4(2) . . ?
N1B C6B C5B 120.8(2) . . ?
N1B C6B C7B 117.4(2) . . ?
C5B C6B C7B 121.8(2) . . ?
C6B C7B H7B 120.1 . . ?
C8B C7B C6B 119.8(2) . . ?
C8B C7B H7B 120.1 . . ?
O1B C8B C7B 124.9(2) . . ?
O1B C8B C9B 115.7(2) . . ?
C7B C8B C9B 119.4(2) . . ?
O2B C9B C8B 115.1(2) . . ?
O2B C9B C10B 125.4(2) . . ?
C10B C9B C8B 119.5(2) . . ?
C5B C10B H10B 119.0 . . ?
C9B C10B C5B 122.0(2) . . ?
C9B C10B H10B 119.0 . . ?
O1B C11B H11D 109.5 . . ?
O1B C11B H11E 109.5 . . ?
O1B C11B H11F 109.5 . . ?
H11D C11B H11E 109.5 . . ?
H11D C11B H11F 109.5 . . ?
H11E C11B H11F 109.5 . . ?
O2B C12B H12D 109.5 . . ?
O2B C12B H12E 109.5 . . ?
O2B C12B H12F 109.5 . . ?
H12D C12B H12E 109.5 . . ?
H12D C12B H12F 109.5 . . ?
H12E C12B H12F 109.5 . . ?
C14B C13B C4B 120.8(2) . . ?
C14B C13B C18B 117.6(2) . . ?
C18B C13B C4B 121.3(2) . . ?
C13B C14B H14B 119.5 . . ?
C15B C14B C13B 121.0(2) . . ?
C15B C14B H14B 119.5 . . ?
C14B C15B H15B 119.4 . . ?
C16B C15B C14B 121.3(2) . . ?
C16B C15B H15B 119.4 . . ?
C15B C16B C17B 117.7(2) . . ?
C15B C16B C19B 121.9(2) . . ?
C17B C16B C19B 120.4(2) . . ?
C16B C17B H17B 119.3 . . ?
C18B C17B C16B 121.3(2) . . ?
C18B C17B H17B 119.3 . . ?
C13B C18B H18B 119.5 . . ?
C17B C18B C13B 121.0(2) . . ?
C17B C18B H18B 119.5 . . ?
C16B C19B H19D 109.5 . . ?
C16B C19B H19E 109.5 . . ?
C16B C19B H19F 109.5 . . ?
H19D C19B H19E 109.5 . . ?
H19D C19B H19F 109.5 . . ?
H19E C19B H19F 109.5 . . ?
C21B C20B C4B 122.4(2) . . ?
C21B C20B C25B 117.9(2) . . ?
C25B C20B C4B 119.5(2) . . ?
C20B C21B H21B 119.5 . . ?
C20B C21B C22B 121.0(2) . . ?
C22B C21B H21B 119.5 . . ?
C21B C22B H22B 119.4 . . ?
C23B C22B C21B 121.1(3) . . ?
C23B C22B H22B 119.4 . . ?
C22B C23B C24B 117.9(2) . . ?
C22B C23B C26B 121.6(3) . . ?
C24B C23B C26B 120.5(3) . . ?
C23B C24B H24B 119.3 . . ?
C23B C24B C25B 121.3(3) . . ?
C25B C24B H24B 119.3 . . ?
C20B C25B H25B 119.6 . . ?
C24B C25B C20B 120.8(2) . . ?
C24B C25B H25B 119.6 . . ?
C23B C26B H26D 109.5 . . ?
C23B C26B H26E 109.5 . . ?
C23B C26B H26F 109.5 . . ?
H26D C26B H26E 109.5 . . ?
H26D C26B H26F 109.5 . . ?
H26E C26B H26F 109.5 . . ?
Cl1S C3S Cl2S 111.6(2) . . ?
Cl1S C3S H3SA 109.3 . . ?
Cl1S C3S H3SB 109.3 . . ?
Cl2S C3S H3SA 109.3 . . ?
Cl2S C3S H3SB 109.3 . . ?
H3SA C3S H3SB 108.0 . . ?
Cl4S C6S H6SA 109.4 . . ?
Cl4S C6S H6SB 109.4 . . ?
Cl5S C6S Cl4S 111.2(5) . . ?
Cl5S C6S H6SA 109.4 . . ?
Cl5S C6S H6SB 109.4 . . ?
H6SA C6S H6SB 108.0 . . ?
Cl7S C9S Cl8S 117.6(3) . . ?
Cl7S C9S H9SA 107.9 . . ?
Cl7S C9S H9SB 107.9 . . ?
Cl8S C9S H9SA 107.9 . . ?
Cl8S C9S H9SB 107.9 . . ?
H9SA C9S H9SB 107.2 . . ?
Cl10 C12S H12G 109.2 . . ?
Cl10 C12S H12H 109.2 . . ?
Cl11 C12S Cl10 112.0(3) . . ?
Cl11 C12S H12G 109.2 . . ?
Cl11 C12S H12H 109.2 . . ?
H12G C12S H12H 107.9 . . ?
Cl1 C1C H1CA 109.5 . . ?
Cl1 C1C H1CB 109.5 . . ?
Cl4 C1C Cl1 110.8 . . ?
Cl4 C1C H1CA 109.5 . . ?
Cl4 C1C H1CB 109.5 . . ?
H1CA C1C H1CB 108.1 . . ?
Cl1M C12M H12I 110.0 . . ?
Cl1M C12M H12J 110.0 . . ?
Cl2M C12M Cl1M 108.5(9) . . ?
Cl2M C12M H12I 110.0 . . ?
Cl2M C12M H12J 110.0 . . ?
H12I C12M H12J 108.4 . . ?
Cl2 C1A H1AA 109.5 . . ?
Cl2 C1A H1AB 109.5 . . ?
Cl3 C1A Cl2 110.8 . . ?
Cl3 C1A H1AA 109.5 . . ?
Cl3 C1A H1AB 109.5 . . ?
H1AA C1A H1AB 108.1 . . ?
Cl4T C6T Cl5T 111.0 . . ?
Cl4T C6T H6TA 109.4 . . ?
Cl4T C6T H6TB 109.4 . . ?
Cl5T C6T H6TA 109.4 . . ?
Cl5T C6T H6TB 109.4 . . ?
H6TA C6T H6TB 108.0 . . ?

loop_
_geom_bond_atom_site_label_1
_geom_bond_atom_site_label_2
_geom_bond_distance
_geom_bond_site_symmetry_2
_geom_bond_publ_flag
O1 C8 1.359(3) . ?
O1 C11 1.426(3) . ?
O2 C9 1.365(3) . ?
O2 C12 1.435(3) . ?
N1 H1 0.8800 . ?
N1 C2 1.353(3) . ?
N1 C6 1.387(3) . ?
C1 H1A 0.9500 . ?
C1 C2 1.411(3) . ?
C1 C3 1.371(3) 2_766 ?
C2 C3 1.417(3) . ?
C3 C4 1.537(3) . ?
C4 C5 1.536(3) . ?
C4 C13 1.544(3) . ?
C4 C20 1.551(3) . ?
C5 C6 1.391(3) . ?
C5 C10 1.400(3) . ?
C6 C7 1.409(3) . ?
C7 H7 0.9500 . ?
C7 C8 1.370(3) . ?
C8 C9 1.419(3) . ?
C9 C10 1.380(3) . ?
C10 H10 0.9500 . ?
C11 H11A 0.9800 . ?
C11 H11B 0.9800 . ?
C11 H11C 0.9800 . ?
C12 H12A 0.9800 . ?
C12 H12B 0.9800 . ?
C12 H12C 0.9800 . ?
C13 C14 1.398(3) . ?
C13 C18 1.394(3) . ?
C14 H14 0.9500 . ?
C14 C15 1.386(4) . ?
C15 H15 0.9500 . ?
C15 C16 1.392(5) . ?
C16 C17 1.389(5) . ?
C16 C19 1.513(4) . ?
C17 H17 0.9500 . ?
C17 C18 1.392(4) . ?
C18 H18 0.9500 . ?
C19 H19A 0.9800 . ?
C19 H19B 0.9800 . ?
C19 H19C 0.9800 . ?
C20 C21 1.392(3) . ?
C20 C25 1.393(3) . ?
C21 H21 0.9500 . ?
C21 C22 1.388(4) . ?
C22 H22 0.9500 . ?
C22 C23 1.392(4) . ?
C23 C24 1.388(4) . ?
C23 C26 1.509(4) . ?
C24 H24 0.9500 . ?
C24 C25 1.395(4) . ?
C25 H25 0.9500 . ?
C26 H26A 0.9800 . ?
C26 H26B 0.9800 . ?
C26 H26C 0.9800 . ?
O1B C8B 1.363(3) . ?
O1B C11B 1.430(3) . ?
O2B C9B 1.363(3) . ?
O2B C12B 1.426(3) . ?
N1B H1B 0.8800 . ?
N1B C2B 1.353(3) . ?
N1B C6B 1.388(3) . ?
C1B H1BA 0.9500 . ?
C1B C2B 1.413(3) . ?
C1B C3B 1.373(3) 2_767 ?
C2B C3B 1.418(3) . ?
C3B C4B 1.542(3) . ?
C4B C5B 1.536(3) . ?
C4B C13B 1.546(3) . ?
C4B C20B 1.545(3) . ?
C5B C6B 1.390(3) . ?
C5B C10B 1.396(3) . ?
C6B C7B 1.405(3) . ?
C7B H7B 0.9500 . ?
C7B C8B 1.372(3) . ?
C8B C9B 1.419(4) . ?
C9B C10B 1.381(3) . ?
C10B H10B 0.9500 . ?
C11B H11D 0.9800 . ?
C11B H11E 0.9800 . ?
C11B H11F 0.9800 . ?
C12B H12D 0.9800 . ?
C12B H12E 0.9800 . ?
C12B H12F 0.9800 . ?
C13B C14B 1.395(3) . ?
C13B C18B 1.399(3) . ?
C14B H14B 0.9500 . ?
C14B C15B 1.391(3) . ?
C15B H15B 0.9500 . ?
C15B C16B 1.387(4) . ?
C16B C17B 1.396(4) . ?
C16B C19B 1.509(3) . ?
C17B H17B 0.9500 . ?
C17B C18B 1.383(3) . ?
C18B H18B 0.9500 . ?
C19B H19D 0.9800 . ?
C19B H19E 0.9800 . ?
C19B H19F 0.9800 . ?
C20B C21B 1.392(3) . ?
C20B C25B 1.392(3) . ?
C21B H21B 0.9500 . ?
C21B C22B 1.394(4) . ?
C22B H22B 0.9500 . ?
C22B C23B 1.386(4) . ?
C23B C24B 1.390(4) . ?
C23B C26B 1.513(4) . ?
C24B H24B 0.9500 . ?
C24B C25B 1.390(4) . ?
C25B H25B 0.9500 . ?
C26B H26D 0.9800 . ?
C26B H26E 0.9800 . ?
C26B H26F 0.9800 . ?
Cl1S C3S 1.722(4) . ?
Cl2S C3S 1.788(4) . ?
C3S H3SA 0.9900 . ?
C3S H3SB 0.9900 . ?
Cl4S C6S 1.799(7) . ?
Cl5S C6S 1.775(7) . ?
C6S H6SA 0.9900 . ?
C6S H6SB 0.9900 . ?
Cl7S C9S 1.714(6) . ?
Cl8S C9S 1.741(6) . ?
C9S H9SA 0.9900 . ?
C9S H9SB 0.9900 . ?
Cl10 C12S 1.769(5) . ?
Cl11 C12S 1.761(5) . ?
C12S H12G 0.9900 . ?
C12S H12H 0.9900 . ?
Cl1 C1C 1.7772 . ?
Cl4 C1C 1.7657 . ?
C1C H1CA 0.9900 . ?
C1C H1CB 0.9900 . ?
Cl1M C12M 1.760(13) . ?
Cl2M C12M 1.735(14) . ?
C12M H12I 0.9900 . ?
C12M H12J 0.9900 . ?
Cl2 C1A 1.7770 . ?
Cl3 C1A 1.7655 . ?
C1A H1AA 0.9900 . ?
C1A H1AB 0.9900 . ?
Cl4T C6T 1.7288 . ?
Cl5T C6T 1.7412 . ?
C6T H6TA 0.9900 . ?
C6T H6TB 0.9900 . ?

loop_
_geom_torsion_atom_site_label_1
_geom_torsion_atom_site_label_2
_geom_torsion_atom_site_label_3
_geom_torsion_atom_site_label_4
_geom_torsion
_geom_torsion_site_symmetry_1
_geom_torsion_site_symmetry_2
_geom_torsion_site_symmetry_3
_geom_torsion_site_symmetry_4
_geom_torsion_publ_flag
O1 C8 C9 O2 -0.8(3) . . . . ?
O1 C8 C9 C10 178.3(2) . . . . ?
O2 C9 C10 C5 179.9(2) . . . . ?
N1 C2 C3 C1 179.3(2) . . . 2_766 ?
N1 C2 C3 C4 -3.9(3) . . . . ?
N1 C6 C7 C8 178.3(2) . . . . ?
C1 C2 C3 C1 -0.5(4) . . . 2_766 ?
C1 C2 C3 C4 176.4(2) . . . . ?
C1 C3 C4 C5 -175.1(2) 2_766 . . . ?
C1 C3 C4 C13 -53.8(3) 2_766 . . . ?
C1 C3 C4 C20 67.3(3) 2_766 . . . ?
C2 N1 C6 C5 3.1(4) . . . . ?
C2 N1 C6 C7 -176.0(2) . . . . ?
C2 C3 C4 C5 8.2(3) . . . . ?
C2 C3 C4 C13 129.4(2) . . . . ?
C2 C3 C4 C20 -109.5(2) . . . . ?
C3 C1 C2 N1 -179.3(2) 2_766 . . . ?
C3 C1 C2 C3 0.5(4) 2_766 . . . ?
C3 C4 C5 C6 -7.5(3) . . . . ?
C3 C4 C5 C10 172.9(2) . . . . ?
C3 C4 C13 C14 -89.2(3) . . . . ?
C3 C4 C13 C18 86.2(3) . . . . ?
C3 C4 C20 C21 -164.0(2) . . . . ?
C3 C4 C20 C25 19.0(3) . . . . ?
C4 C5 C6 N1 2.5(4) . . . . ?
C4 C5 C6 C7 -178.5(2) . . . . ?
C4 C5 C10 C9 178.5(2) . . . . ?
C4 C13 C14 C15 177.0(2) . . . . ?
C4 C13 C18 C17 -176.4(2) . . . . ?
C4 C20 C21 C22 -177.1(2) . . . . ?
C4 C20 C25 C24 177.7(2) . . . . ?
C5 C4 C13 C14 31.8(3) . . . . ?
C5 C4 C13 C18 -152.8(2) . . . . ?
C5 C4 C20 C21 76.4(3) . . . . ?
C5 C4 C20 C25 -100.6(3) . . . . ?
C5 C6 C7 C8 -0.7(4) . . . . ?
C6 N1 C2 C1 177.4(2) . . . . ?
C6 N1 C2 C3 -2.4(4) . . . . ?
C6 C5 C10 C9 -1.1(4) . . . . ?
C6 C7 C8 O1 -178.3(2) . . . . ?
C6 C7 C8 C9 0.4(4) . . . . ?
C7 C8 C9 O2 -179.6(2) . . . . ?
C7 C8 C9 C10 -0.5(4) . . . . ?
C8 C9 C10 C5 0.8(4) . . . . ?
C10 C5 C6 N1 -178.0(2) . . . . ?
C10 C5 C6 C7 1.0(4) . . . . ?
C11 O1 C8 C7 5.7(4) . . . . ?
C11 O1 C8 C9 -173.0(2) . . . . ?
C12 O2 C9 C8 179.2(3) . . . . ?
C12 O2 C9 C10 0.1(4) . . . . ?
C13 C4 C5 C6 -127.0(2) . . . . ?
C13 C4 C5 C10 53.5(3) . . . . ?
C13 C4 C20 C21 -45.1(3) . . . . ?
C13 C4 C20 C25 137.9(2) . . . . ?
C13 C14 C15 C16 -0.6(4) . . . . ?
C14 C13 C18 C17 -0.9(4) . . . . ?
C14 C15 C16 C17 -0.7(4) . . . . ?
C14 C15 C16 C19 179.4(3) . . . . ?
C15 C16 C17 C18 1.2(4) . . . . ?
C16 C17 C18 C13 -0.4(4) . . . . ?
C18 C13 C14 C15 1.4(4) . . . . ?
C19 C16 C17 C18 -178.9(3) . . . . ?
C20 C4 C5 C6 110.9(2) . . . . ?
C20 C4 C5 C10 -68.6(3) . . . . ?
C20 C4 C13 C14 151.4(2) . . . . ?
C20 C4 C13 C18 -33.2(3) . . . . ?
C20 C21 C22 C23 -0.6(4) . . . . ?
C21 C20 C25 C24 0.7(4) . . . . ?
C21 C22 C23 C24 0.4(4) . . . . ?
C21 C22 C23 C26 -179.1(3) . . . . ?
C22 C23 C24 C25 0.3(4) . . . . ?
C23 C24 C25 C20 -0.9(4) . . . . ?
C25 C20 C21 C22 0.0(4) . . . . ?
C26 C23 C24 C25 179.8(3) . . . . ?
O1B C8B C9B O2B -1.8(4) . . . . ?
O1B C8B C9B C10B 177.8(2) . . . . ?
O2B C9B C10B C5B 179.3(2) . . . . ?
N1B C2B C3B C1B 177.4(2) . . . 2_767 ?
N1B C2B C3B C4B -5.7(3) . . . . ?
N1B C6B C7B C8B 179.5(2) . . . . ?
C1B C2B C3B C1B -1.5(3) . . . 2_767 ?
C1B C2B C3B C4B 175.3(2) . . . . ?
C1B C3B C4B C5B -172.7(2) 2_767 . . . ?
C1B C3B C4B C13B 67.9(3) 2_767 . . . ?
C1B C3B C4B C20B -54.3(3) 2_767 . . . ?
C2B N1B C6B C5B 7.1(3) . . . . ?
C2B N1B C6B C7B -171.8(2) . . . . ?
C2B C3B C4B C5B 10.6(3) . . . . ?
C2B C3B C4B C13B -108.7(2) . . . . ?
C2B C3B C4B C20B 129.0(2) . . . . ?
C3B C1B C2B N1B -177.4(2) 2_767 . . . ?
C3B C1B C2B C3B 1.6(4) 2_767 . . . ?
C3B C4B C5B C6B -7.4(3) . . . . ?
C3B C4B C5B C10B 172.9(2) . . . . ?
C3B C4B C13B C14B 93.0(2) . . . . ?
C3B C4B C13B C18B -81.3(2) . . . . ?
C3B C4B C20B C21B 147.8(2) . . . . ?
C3B C4B C20B C25B -38.1(3) . . . . ?
C4B C5B C6B N1B -0.7(3) . . . . ?
C4B C5B C6B C7B 178.1(2) . . . . ?
C4B C5B C10B C9B -178.4(2) . . . . ?
C4B C13B C14B C15B -174.8(2) . . . . ?
C4B C13B C18B C17B 175.6(2) . . . . ?
C4B C20B C21B C22B 175.1(2) . . . . ?
C4B C20B C25B C24B -175.4(2) . . . . ?
C5B C4B C13B C14B -26.4(3) . . . . ?
C5B C4B C13B C18B 159.3(2) . . . . ?
C5B C4B C20B C21B -91.7(3) . . . . ?
C5B C4B C20B C25B 82.3(3) . . . . ?
C5B C6B C7B C8B 0.6(4) . . . . ?
C6B N1B C2B C1B 175.1(2) . . . . ?
C6B N1B C2B C3B -3.8(3) . . . . ?
C6B C5B C10B C9B 2.0(4) . . . . ?
C6B C7B C8B O1B -177.9(2) . . . . ?
C6B C7B C8B C9B 1.3(4) . . . . ?
C7B C8B C9B O2B 179.0(2) . . . . ?
C7B C8B C9B C10B -1.5(4) . . . . ?
C8B C9B C10B C5B -0.2(4) . . . . ?
C10B C5B C6B N1B 178.9(2) . . . . ?
C10B C5B C6B C7B -2.2(3) . . . . ?
C11B O1B C8B C7B -3.1(4) . . . . ?
C11B O1B C8B C9B 177.6(3) . . . . ?
C12B O2B C9B C8B -173.7(3) . . . . ?
C12B O2B C9B C10B 6.8(4) . . . . ?
C13B C4B C5B C6B 108.7(2) . . . . ?
C13B C4B C5B C10B -71.0(3) . . . . ?
C13B C4B C20B C21B 30.3(3) . . . . ?
C13B C4B C20B C25B -155.6(2) . . . . ?
C13B C14B C15B C16B -1.0(4) . . . . ?
C14B C13B C18B C17B 1.1(3) . . . . ?
C14B C15B C16B C17B 1.4(4) . . . . ?
C14B C15B C16B C19B -177.8(2) . . . . ?
C15B C16B C17B C18B -0.5(4) . . . . ?
C16B C17B C18B C13B -0.8(4) . . . . ?
C18B C13B C14B C15B -0.3(3) . . . . ?
C19B C16B C17B C18B 178.7(2) . . . . ?
C20B C4B C5B C6B -127.8(2) . . . . ?
C20B C4B C5B C10B 52.6(3) . . . . ?
C20B C4B C13B C14B -146.5(2) . . . . ?
C20B C4B C13B C18B 39.2(3) . . . . ?
C20B C21B C22B C23B 0.3(4) . . . . ?
C21B C20B C25B C24B -1.1(4) . . . . ?
C21B C22B C23B C24B -1.2(4) . . . . ?
C21B C22B C23B C26B 178.9(3) . . . . ?
C22B C23B C24B C25B 1.1(4) . . . . ?
C23B C24B C25B C20B 0.1(4) . . . . ?
C25B C20B C21B C22B 0.9(4) . . . . ?
C26B C23B C24B C25B -179.1(3) . . . . ?
